data_4119602
loop_
_publ_author_name
'Hai-Feng Su'
'Lan Xue'
'Yun-Hua Li'
'Shui-Chao Lin'
'Yi-Mei Wen'
'Rong-Bin Huang'
'Su-Yuan Xie'
'Lan-Sun Zheng'

_publ_contact_author
;
      Xie, SuYuan 
      Department of Chemistry
      Xiamen University
      Xiamen, 361005
      P. R. China
;
_publ_contact_author_email syxie@xmu.edu.cn
_publ_contact_author_fax 86-592-2183047
_publ_contact_author_phone 86-592-2183047
_publ_section_title
;
 Probing Hydrogen Bond Energies by Mass Spectrometry
;
_journal_name_full 'Journal of the American Chemical Society'
_journal_page_first 6122
_journal_page_last 6129
_journal_paper_doi 10.1021/ja312133k
_journal_volume 135
_journal_year 2013
_chemical_formula_sum 'C22 H26 N4 O4 S2'
_chemical_formula_weight 474.59
_chemical_name_systematic
; 
 ? 
;
_space_group_IT_number 14
_symmetry_cell_setting monoclinic
_symmetry_space_group_name_Hall '-P 2yn'
_symmetry_space_group_name_H-M 'P 1 21/n 1'
_atom_sites_solution_hydrogens geom
_atom_sites_solution_primary direct
_atom_sites_solution_secondary difmap
_audit_creation_method SHELXL-97
_cell_angle_alpha 90.00
_cell_angle_beta 110.001(5)
_cell_angle_gamma 90.00
_cell_formula_units_Z 2
_cell_length_a 13.418(5)
_cell_length_b 6.623(2)
_cell_length_c 13.418(5)
_cell_measurement_temperature 173(2)
_cell_volume 1120.5(7)
_computing_structure_refinement 'SHELXL-97 (Sheldrick, 1997)'
_computing_structure_solution 'SHELXS-97 (Sheldrick, 1990)'
_diffrn_ambient_temperature 173(2)
_diffrn_measured_fraction_theta_full 0.989
_diffrn_measured_fraction_theta_max 0.989
_diffrn_radiation_monochromator graphite
_diffrn_radiation_source 'fine-focus sealed tube'
_diffrn_radiation_type MoK\a
_diffrn_radiation_wavelength 0.71073
_diffrn_reflns_av_R_equivalents 0.0300
_diffrn_reflns_av_sigmaI/netI 0.0305
_diffrn_reflns_limit_h_max 16
_diffrn_reflns_limit_h_min -15
_diffrn_reflns_limit_k_max 7
_diffrn_reflns_limit_k_min -8
_diffrn_reflns_limit_l_max 16
_diffrn_reflns_limit_l_min -16
_diffrn_reflns_number 6168
_diffrn_reflns_theta_full 26.00
_diffrn_reflns_theta_max 26.00
_diffrn_reflns_theta_min 1.85
_exptl_absorpt_coefficient_mu 0.275
_exptl_absorpt_correction_T_max 0.8979
_exptl_absorpt_correction_T_min 0.8523
_exptl_crystal_density_diffrn 1.407
_exptl_crystal_F_000 500
_exptl_crystal_size_max 0.60
_exptl_crystal_size_mid 0.50
_exptl_crystal_size_min 0.40
_refine_diff_density_max 0.397
_refine_diff_density_min -0.386
_refine_diff_density_rms 0.066
_refine_ls_extinction_method none
_refine_ls_goodness_of_fit_ref 1.063
_refine_ls_hydrogen_treatment mixed
_refine_ls_matrix_type full
_refine_ls_number_parameters 149
_refine_ls_number_reflns 2189
_refine_ls_number_restraints 0
_refine_ls_restrained_S_all 1.063
_refine_ls_R_factor_all 0.0502
_refine_ls_R_factor_gt 0.0478
_refine_ls_shift/su_max 0.004
_refine_ls_shift/su_mean 0.000
_refine_ls_structure_factor_coef Fsqd
_refine_ls_weighting_details 'calc w=1/[\s^2^(Fo^2^)+(0.0708P)^2^+0.7060P] where P=(Fo^2^+2Fc^2^)/3'
_refine_ls_weighting_scheme calc
_refine_ls_wR_factor_gt 0.1280
_refine_ls_wR_factor_ref 0.1301
_reflns_number_gt 2073
_reflns_number_total 2189
_reflns_threshold_expression >2sigma(I)
_cod_data_source_file ja312133k_5.cif
_cod_data_source_block p4
_cod_original_cell_volume 1120.6(7)
_cod_database_code 4119602

loop_
_symmetry_equiv_pos_as_xyz
'x, y, z'
'-x+1/2, y+1/2, -z+1/2'
'-x, -y, -z'
'x-1/2, -y-1/2, z-1/2'

loop_
_atom_site_label
_atom_site_type_symbol
_atom_site_fract_x
_atom_site_fract_y
_atom_site_fract_z
_atom_site_U_iso_or_equiv
_atom_site_adp_type
_atom_site_occupancy
_atom_site_symmetry_multiplicity
_atom_site_calc_flag
_atom_site_refinement_flags
S1 S 0.86864(4) 0.12016(9) 0.14115(4) 0.0368(2) Uani 1 1 d .
C1 C 0.80635(16) -0.1139(3) 0.12050(16) 0.0323(5) Uani 1 1 d .
C2 C 0.82525(14) -0.0659(3) -0.03390(15) 0.0283(4) Uani 1 1 d .
C3 C 0.82175(16) -0.1057(3) -0.13492(15) 0.0320(5) Uani 1 1 d .
H3A H 0.7916 -0.2279 -0.1691 0.038 Uiso 1 1 calc R
C4 C 0.86220(15) 0.0328(3) -0.18587(15) 0.0340(5) Uani 1 1 d .
H4A H 0.8603 0.0042 -0.2559 0.041 Uiso 1 1 calc R
C5 C 0.90590(15) 0.2133(3) -0.13956(16) 0.0342(5) Uani 1 1 d .
C6 C 0.91028(16) 0.2525(3) -0.03835(17) 0.0362(5) Uani 1 1 d .
H6A H 0.9401 0.3751 -0.0044 0.043 Uiso 1 1 calc R
C7 C 0.87102(15) 0.1124(3) 0.01357(15) 0.0311(5) Uani 1 1 d .
C8 C 0.9475(2) 0.3633(4) -0.19878(19) 0.0463(6) Uani 1 1 d .
H8A H 0.9710 0.4848 -0.1554 0.069 Uiso 1 1 calc R
H8B H 0.8913 0.3990 -0.2653 0.069 Uiso 1 1 calc R
H8C H 1.0075 0.3044 -0.2145 0.069 Uiso 1 1 calc R
C9 C 0.86879(16) -0.1001(3) 0.49299(15) 0.0300(4) Uani 1 1 d .
C10 C 0.92745(16) -0.2849(3) 0.54238(15) 0.0326(5) Uani 1 1 d .
H10A H 0.8792 -0.3723 0.5649 0.039 Uiso 1 1 calc R
H10B H 0.9866 -0.2452 0.6070 0.039 Uiso 1 1 calc R
C11 C 0.97179(17) -0.4062(3) 0.47284(16) 0.0327(5) Uani 1 1 d .
H11A H 1.0220 -0.3214 0.4517 0.039 Uiso 1 1 calc R
H11B H 0.9133 -0.4453 0.4075 0.039 Uiso 1 1 calc R
N1 N 0.77780(16) -0.2015(3) 0.19495(14) 0.0438(5) Uani 1 1 d .
H1A H 0.7446 -0.3183 0.1823 0.053 Uiso 1 1 calc R
H1B H 0.7920 -0.1431 0.2572 0.053 Uiso 1 1 calc R
N2 N 0.78807(13) -0.1909(3) 0.02742(12) 0.0313(4) Uani 1 1 d .
O1 O 0.85936(12) -0.0433(2) 0.40467(11) 0.0363(4) Uani 1 1 d .
O2 O 0.82812(13) -0.0040(2) 0.55337(11) 0.0393(4) Uani 1 1 d .
H2A H 0.785(2) 0.113(5) 0.519(2) 0.066(9) Uiso 1 1 d .

loop_
_atom_site_aniso_label
_atom_site_aniso_U_11
_atom_site_aniso_U_22
_atom_site_aniso_U_33
_atom_site_aniso_U_23
_atom_site_aniso_U_13
_atom_site_aniso_U_12
S1 0.0422(3) 0.0437(4) 0.0275(3) -0.0110(2) 0.0159(2) -0.0097(2)
C1 0.0333(10) 0.0390(12) 0.0254(10) -0.0041(8) 0.0111(8) -0.0015(8)
C2 0.0249(9) 0.0349(10) 0.0236(9) -0.0009(8) 0.0066(7) 0.0010(8)
C3 0.0325(10) 0.0386(12) 0.0225(9) -0.0043(8) 0.0063(8) -0.0003(8)
C4 0.0319(10) 0.0475(13) 0.0227(9) 0.0014(9) 0.0092(8) 0.0042(9)
C5 0.0285(9) 0.0436(12) 0.0312(10) 0.0045(9) 0.0108(8) 0.0003(9)
C6 0.0351(11) 0.0389(12) 0.0352(11) -0.0046(9) 0.0129(9) -0.0085(9)
C7 0.0287(10) 0.0396(12) 0.0255(9) -0.0047(8) 0.0101(8) -0.0010(8)
C8 0.0446(13) 0.0558(15) 0.0415(13) 0.0074(11) 0.0187(10) -0.0074(11)
C9 0.0369(10) 0.0292(10) 0.0241(9) -0.0042(8) 0.0106(8) -0.0065(8)
C10 0.0397(11) 0.0326(11) 0.0270(9) -0.0005(8) 0.0132(8) 0.0000(9)
C11 0.0397(11) 0.0314(11) 0.0288(10) -0.0008(8) 0.0138(9) -0.0004(9)
N1 0.0604(12) 0.0493(12) 0.0262(9) -0.0058(8) 0.0206(8) -0.0157(10)
N2 0.0355(9) 0.0362(10) 0.0227(8) -0.0033(7) 0.0108(7) -0.0032(7)
O1 0.0533(9) 0.0348(8) 0.0237(7) 0.0005(6) 0.0169(6) 0.0020(7)
O2 0.0562(9) 0.0397(9) 0.0262(7) 0.0026(6) 0.0194(7) 0.0124(7)

loop_
_atom_type_symbol
_atom_type_description
_atom_type_scat_dispersion_real
_atom_type_scat_dispersion_imag
_atom_type_scat_source
C C 0.0033 0.0016 'International Tables Vol C Tables 4.2.6.8 and 6.1.1.4'
H H 0.0000 0.0000 'International Tables Vol C Tables 4.2.6.8 and 6.1.1.4'
N N 0.0061 0.0033 'International Tables Vol C Tables 4.2.6.8 and 6.1.1.4'
O O 0.0106 0.0060 'International Tables Vol C Tables 4.2.6.8 and 6.1.1.4'
S S 0.1246 0.1234 'International Tables Vol C Tables 4.2.6.8 and 6.1.1.4'

loop_
_geom_angle_atom_site_label_1
_geom_angle_atom_site_label_2
_geom_angle_atom_site_label_3
_geom_angle
_geom_angle_site_symmetry_1
_geom_angle_site_symmetry_3
C7 S1 C1 89.22(10) . .
N2 C1 N1 123.3(2) . .
N2 C1 S1 115.35(16) . .
N1 C1 S1 121.30(16) . .
C3 C2 N2 125.53(19) . .
C3 C2 C7 118.75(19) . .
N2 C2 C7 115.70(17) . .
C4 C3 C2 118.93(19) . .
C4 C3 H3A 120.5 . .
C2 C3 H3A 120.5 . .
C3 C4 C5 122.49(19) . .
C3 C4 H4A 118.8 . .
C5 C4 H4A 118.8 . .
C6 C5 C4 118.7(2) . .
C6 C5 C8 120.4(2) . .
C4 C5 C8 120.94(19) . .
C5 C6 C7 119.0(2) . .
C5 C6 H6A 120.5 . .
C7 C6 H6A 120.5 . .
C6 C7 C2 122.15(19) . .
C6 C7 S1 128.79(16) . .
C2 C7 S1 109.06(15) . .
C5 C8 H8A 109.5 . .
C5 C8 H8B 109.5 . .
H8A C8 H8B 109.5 . .
C5 C8 H8C 109.5 . .
H8A C8 H8C 109.5 . .
H8B C8 H8C 109.5 . .
O1 C9 O2 122.6(2) . .
O1 C9 C10 123.82(18) . .
O2 C9 C10 113.61(17) . .
C9 C10 C11 115.28(17) . .
C9 C10 H10A 108.5 . .
C11 C10 H10A 108.5 . .
C9 C10 H10B 108.5 . .
C11 C10 H10B 108.5 . .
H10A C10 H10B 107.5 . .
C10 C11 C11 112.4(2) . 3_746
C10 C11 H11A 109.1 . .
C11 C11 H11A 109.1 3_746 .
C10 C11 H11B 109.1 . .
C11 C11 H11B 109.1 3_746 .
H11A C11 H11B 107.9 . .
C1 N1 H1A 120.0 . .
C1 N1 H1B 120.0 . .
H1A N1 H1B 120.0 . .
C1 N2 C2 110.65(18) . .
C9 O2 H2A 113.3(18) . .

loop_
_geom_bond_atom_site_label_1
_geom_bond_atom_site_label_2
_geom_bond_distance
_geom_bond_site_symmetry_2
S1 C7 1.724(2) .
S1 C1 1.738(2) .
C1 N2 1.293(3) .
C1 N1 1.320(3) .
C2 C3 1.366(3) .
C2 N2 1.376(3) .
C2 C7 1.383(3) .
C3 C4 1.363(3) .
C3 H3A 0.9500 .
C4 C5 1.382(3) .
C4 H4A 0.9500 .
C5 C6 1.364(3) .
C5 C8 1.495(3) .
C6 C7 1.369(3) .
C6 H6A 0.9500 .
C8 H8A 0.9800 .
C8 H8B 0.9800 .
C8 H8C 0.9800 .
C9 O1 1.208(2) .
C9 O2 1.289(2) .
C9 C10 1.483(3) .
C10 C11 1.500(3) .
C10 H10A 0.9900 .
C10 H10B 0.9900 .
C11 C11 1.507(4) 3_746
C11 H11A 0.9900 .
C11 H11B 0.9900 .
N1 H1A 0.8800 .
N1 H1B 0.8800 .
O2 H2A 0.98(3) .

loop_
_geom_hbond_atom_site_label_D
_geom_hbond_atom_site_label_H
_geom_hbond_atom_site_label_A
_geom_hbond_distance_DH
_geom_hbond_distance_HA
_geom_hbond_distance_DA
_geom_hbond_angle_DHA
_geom_hbond_site_symmetry_A
N1 H1A O1 0.88 2.10 2.935(3) 157.9 2_645
N1 H1B O1 0.88 1.99 2.847(2) 165.6 .
O2 H2A N2 0.98(3) 1.62(3) 2.598(2) 174(3) 2_655
